data_4086182
loop_
_publ_author_name
'Erickson, Karla A.'
'Stelmach, John P. W.'
'Mucha, Neil T.'
'Waterman, Rory'

_publ_section_title
;
 Zirconium-Catalyzed Amine Borane Dehydrocoupling and Transfer
 Hydrogenation
;
_journal_issue 19
_journal_name_full Organometallics
_journal_page_first 4693
_journal_paper_doi 10.1021/acs.organomet.5b00415
_journal_volume 34
_journal_year 2015
_chemical_formula_moiety 'C17 H48 B N5 Si3 Zr'
_chemical_formula_sum 'C17 H48 B N5 Si3 Zr'
_chemical_formula_weight 508.90
_chemical_name_common '[Zr]NMe2BH3'
_space_group_crystal_system monoclinic
_space_group_IT_number 15
_space_group_name_Hall '-C 2yc'
_space_group_name_H-M_alt 'C 1 2/c 1'
_symmetry_space_group_name_Hall '-C 2yc'
_symmetry_space_group_name_H-M 'C 1 2/c 1'
_atom_sites_solution_hydrogens mixed
_cell_angle_alpha 90
_cell_angle_beta 132.7510(10)
_cell_angle_gamma 90
_cell_formula_units_Z 8
_cell_length_a 24.936(3)
_cell_length_b 17.7815(18)
_cell_length_c 17.424(3)
_cell_measurement_reflns_used 9878
_cell_measurement_temperature 125.(2)
_cell_measurement_theta_max 29.0466
_cell_measurement_theta_min 2.7364
_cell_volume 5673.1(13)
_computing_cell_refinement 'SAINT V8.34A (Bruker AXS Inc., 2013)'
_computing_data_collection 'Bruker Instrument Service v2012.6.0.0'
_computing_data_reduction 'SAINT V8.34A (Bruker AXS Inc., 2013)'
_computing_structure_refinement 'SHELXL-2014/6 (Sheldrick, 2014)'
_diffrn_ambient_temperature 125.(2)
_diffrn_detector_area_resol_mean 8.3333
_diffrn_measured_fraction_theta_full 1.000
_diffrn_measured_fraction_theta_max 1.000
_diffrn_measurement_device_type 'CCD area detector'
_diffrn_measurement_method 'phi and omega scans'
_diffrn_radiation_monochromator graphite
_diffrn_radiation_source 'fine-focus sealed tube'
_diffrn_radiation_type MoK\a
_diffrn_radiation_wavelength 0.71073
_diffrn_reflns_av_R_equivalents 0.0138
_diffrn_reflns_av_unetI/netI 0.0093
_diffrn_reflns_limit_h_max 30
_diffrn_reflns_limit_h_min -30
_diffrn_reflns_limit_k_max 21
_diffrn_reflns_limit_k_min -21
_diffrn_reflns_limit_l_max 21
_diffrn_reflns_limit_l_min -21
_diffrn_reflns_number 29842
_diffrn_reflns_theta_full 26.02
_diffrn_reflns_theta_max 26.02
_diffrn_reflns_theta_min 1.60
_exptl_absorpt_coefficient_mu 0.526
_exptl_absorpt_correction_T_max 0.94
_exptl_absorpt_correction_T_min 0.89
_exptl_absorpt_correction_type multi-scan
_exptl_absorpt_process_details 'SADABS V2014/4 (Bruker AXS Inc.)'
_exptl_crystal_colour 'clear light colourless-yellow'
_exptl_crystal_density_diffrn 1.192
_exptl_crystal_density_method 'not measured'
_exptl_crystal_description block
_exptl_crystal_F_000 2176
_exptl_crystal_size_max 0.238
_exptl_crystal_size_mid 0.135
_exptl_crystal_size_min 0.116
_refine_diff_density_max 0.312
_refine_diff_density_min -0.304
_refine_ls_extinction_method none
_refine_ls_goodness_of_fit_ref 1.053
_refine_ls_hydrogen_treatment mixed
_refine_ls_matrix_type full
_refine_ls_number_parameters 256
_refine_ls_number_reflns 5600
_refine_ls_number_restraints 0
_refine_ls_restrained_S_all 1.053
_refine_ls_R_factor_all 0.0226
_refine_ls_R_factor_gt 0.0205
_refine_ls_shift/su_max 0.003
_refine_ls_shift/su_mean 0.000
_refine_ls_structure_factor_coef Fsqd
_refine_ls_weighting_details 'w=1/[\s^2^(Fo^2^)+(0.0273P)^2^+6.5407P] where P=(Fo^2^+2Fc^2^)/3'
_refine_ls_weighting_scheme calc
_refine_ls_wR_factor_gt 0.0549
_refine_ls_wR_factor_ref 0.0566
_reflns_number_gt 5215
_reflns_number_total 5600
_reflns_threshold_expression 'I > 2\s(I)'
_cod_data_source_file om5b00415_si_002.cif
_cod_data_source_block I
_cod_depositor_comments 'Adding full bibliography for 4086182.cif.'
_cod_database_code 4086182

loop_
_space_group_symop_operation_xyz
'x, y, z'
'-x, y, -z+1/2'
'x+1/2, y+1/2, z'
'-x+1/2, y+1/2, -z+1/2'
'-x, -y, -z'
'x, -y, z-1/2'
'-x+1/2, -y+1/2, -z'
'x+1/2, -y+1/2, z-1/2'

loop_
_atom_site_type_symbol
_atom_site_label
_atom_site_fract_x
_atom_site_fract_y
_atom_site_fract_z
_atom_site_U_iso_or_equiv
_atom_site_adp_type
_atom_site_calc_flag
_atom_site_refinement_flags_adp
_atom_site_refinement_flags_posn
_atom_site_occupancy
Zr Zr 0.26535(2) 0.40502(2) 0.75426(2) 0.01671(5) Uani d . . 1
Si Si2 0.14007(2) 0.36493(2) 0.78095(3) 0.02675(10) Uani d . . 1
Si Si3 0.39888(3) 0.47590(2) 0.75749(4) 0.02918(10) Uani d . . 1
Si Si1 0.12745(3) 0.33652(3) 0.48926(3) 0.03461(11) Uani d . . 1
N N3 0.34833(7) 0.47750(7) 0.78971(10) 0.0222(2) Uani d . . 1
N N2 0.17664(7) 0.40155(7) 0.58971(10) 0.0244(3) Uani d . . 1
N N4 0.21317(7) 0.41076(7) 0.80710(10) 0.0223(3) Uani d . . 1
N N1 0.21479(7) 0.53205(7) 0.71775(10) 0.0231(3) Uani d . . 1
N N5 0.35997(7) 0.32327(7) 0.89151(10) 0.0267(3) Uani d . . 1
C C4 0.23845(10) 0.48311(9) 0.86331(13) 0.0324(4) Uani d . . 1
H H4A 0.2912 0.4865 0.91 0.039 Uiso calc U R 1
H H4B 0.2258 0.4862 0.905 0.039 Uiso calc U R 1
C C5 0.27000(9) 0.58648(8) 0.73883(14) 0.0288(3) Uani d . . 1
H H5A 0.2667 0.6342 0.7624 0.035 Uiso calc U R 1
H H5B 0.2597 0.5953 0.675 0.035 Uiso calc U R 1
C C3 0.20323(10) 0.54743(9) 0.78595(15) 0.0342(4) Uani d . . 1
H H3A 0.1514 0.55 0.7469 0.041 Uiso calc U R 1
H H3B 0.2256 0.5949 0.8219 0.041 Uiso calc U R 1
C C17 0.44143(9) 0.33270(10) 0.95088(15) 0.0404(4) Uani d . . 1
H H17A 0.4461 0.3534 0.9047 0.061 Uiso calc U R 1
H H17B 0.4638 0.366 1.0091 0.061 Uiso calc U R 1
H H17C 0.4651 0.2846 0.9758 0.061 Uiso calc U R 1
C C2 0.15222(10) 0.47986(9) 0.54752(13) 0.0339(4) Uani d . . 1
H H2A 0.1881 0.5029 0.549 0.041 Uiso calc U R 1
H H2B 0.1065 0.4772 0.4751 0.041 Uiso calc U R 1
C C6 0.34942(9) 0.55321(9) 0.82511(13) 0.0281(3) Uani d . . 1
H H6A 0.3846 0.5849 0.8331 0.034 Uiso calc U R 1
H H6B 0.3627 0.5503 0.8918 0.034 Uiso calc U R 1
C C1 0.14189(9) 0.52810(9) 0.60466(13) 0.0333(4) Uani d . . 1
H H1A 0.1045 0.5073 0.6017 0.04 Uiso calc U R 1
H H1B 0.1267 0.578 0.5741 0.04 Uiso calc U R 1
C C9 0.15765(14) 0.23741(11) 0.53498(16) 0.0528(5) Uani d . . 1
H H9A 0.1285 0.204 0.476 0.079 Uiso calc U R 1
H H9B 0.2081 0.2324 0.5697 0.079 Uiso calc U R 1
H H9C 0.1519 0.2249 0.5827 0.079 Uiso calc U R 1
C C12 0.50509(11) 0.47970(13) 0.87861(18) 0.0501(5) Uani d . . 1
H H12A 0.5302 0.4786 0.8547 0.075 Uiso calc U R 1
H H12B 0.5172 0.5252 0.9171 0.075 Uiso calc U R 1
H H12C 0.5196 0.4371 0.923 0.075 Uiso calc U R 1
B B 0.31548(10) 0.27663(9) 0.79178(15) 0.0272(4) Uani d . . 1
C C15 0.11793(12) 0.27360(11) 0.71438(17) 0.0473(5) Uani d . . 1
H H15A 0.0777 0.2509 0.7019 0.071 Uiso calc U R 1
H H15B 0.1049 0.2814 0.649 0.071 Uiso calc U R 1
H H15C 0.1597 0.2411 0.7577 0.071 Uiso calc U R 1
C C14 0.16586(13) 0.34586(13) 0.90373(17) 0.0508(5) Uani d . . 1
H H14A 0.1265 0.3207 0.8912 0.076 Uiso calc U R 1
H H14B 0.2085 0.3144 0.9457 0.076 Uiso calc U R 1
H H14C 0.1764 0.3923 0.9397 0.076 Uiso calc U R 1
C C16 0.35498(12) 0.29284(11) 0.96129(15) 0.0460(5) Uani d . . 1
H H16A 0.3833 0.3229 1.0236 0.069 Uiso calc U R 1
H H16B 0.3049 0.2926 0.9287 0.069 Uiso calc U R 1
H H16C 0.3734 0.2423 0.979 0.069 Uiso calc U R 1
C C11 0.37435(14) 0.55993(12) 0.6759(2) 0.0564(6) Uani d . . 1
H H11A 0.4024 0.5603 0.6566 0.085 Uiso calc U R 1
H H11B 0.3233 0.5584 0.614 0.085 Uiso calc U R 1
H H11C 0.3847 0.6046 0.7149 0.085 Uiso calc U R 1
C C13 0.04884(11) 0.42148(14) 0.6940(2) 0.0563(6) Uani d . . 1
H H13A 0.0119 0.3924 0.6836 0.084 Uiso calc U R 1
H H13B 0.0561 0.468 0.728 0.084 Uiso calc U R 1
H H13C 0.0337 0.4319 0.6276 0.084 Uiso calc U R 1
C C10 0.37877(15) 0.39062(12) 0.6825(2) 0.0582(6) Uani d . . 1
H H10A 0.4077 0.3903 0.6647 0.087 Uiso calc U R 1
H H10B 0.3902 0.3471 0.7239 0.087 Uiso calc U R 1
H H10C 0.3279 0.3899 0.6198 0.087 Uiso calc U R 1
C C8 0.02193(12) 0.34266(14) 0.40730(18) 0.0664(7) Uani d . . 1
H H8A -0.0032 0.3058 0.3526 0.1 Uiso calc U R 1
H H8B 0.013 0.3333 0.4521 0.1 Uiso calc U R 1
H H8C 0.0045 0.3919 0.3772 0.1 Uiso calc U R 1
C C7 0.14151(18) 0.35681(15) 0.40326(19) 0.0746(8) Uani d . . 1
H H7A 0.1147 0.3214 0.3466 0.112 Uiso calc U R 1
H H7B 0.1247 0.4068 0.376 0.112 Uiso calc U R 1
H H7C 0.1926 0.3531 0.4411 0.112 Uiso calc U R 1
H H1 0.3153(10) 0.3124(10) 0.7385(14) 0.033(5) Uiso d . . 1
H H2 0.2527(10) 0.2812(10) 0.7496(13) 0.029(4) Uiso d . . 1
H H3 0.3355(10) 0.2191(11) 0.8007(15) 0.040(5) Uiso d . . 1

loop_
_atom_site_aniso_label
_atom_site_aniso_U_11
_atom_site_aniso_U_22
_atom_site_aniso_U_33
_atom_site_aniso_U_12
_atom_site_aniso_U_13
_atom_site_aniso_U_23
Zr 0.02138(8) 0.01418(8) 0.01649(7) 0.00113(5) 0.01361(6) 0.00060(5)
Si2 0.0320(2) 0.0279(2) 0.0306(2) -0.00011(17) 0.0254(2) 0.00277(17)
Si3 0.0390(2) 0.0255(2) 0.0404(2) -0.00339(18) 0.0339(2) -0.00432(18)
Si1 0.0464(3) 0.0319(2) 0.0187(2) -0.0102(2) 0.0194(2) -0.00439(17)
N3 0.0281(6) 0.0184(6) 0.0266(6) -0.0002(5) 0.0212(6) -0.0020(5)
N2 0.0308(7) 0.0222(6) 0.0181(6) -0.0004(5) 0.0157(6) 0.0015(5)
N4 0.0305(7) 0.0200(6) 0.0237(6) 0.0007(5) 0.0213(6) 0.0004(5)
N1 0.0297(6) 0.0177(6) 0.0298(6) 0.0026(5) 0.0233(6) 0.0024(5)
N5 0.0310(7) 0.0229(6) 0.0245(6) 0.0058(5) 0.0182(6) 0.0057(5)
C4 0.0470(10) 0.0287(8) 0.0345(9) -0.0050(7) 0.0329(8) -0.0052(7)
C5 0.0385(9) 0.0164(7) 0.0427(9) -0.0008(6) 0.0319(8) -0.0006(6)
C3 0.0533(10) 0.0223(8) 0.0518(10) 0.0029(7) 0.0456(10) -0.0009(7)
C17 0.0289(9) 0.0344(9) 0.0381(10) 0.0065(7) 0.0148(8) 0.0044(7)
C2 0.0398(9) 0.0286(8) 0.0231(8) 0.0030(7) 0.0173(7) 0.0068(6)
C6 0.0326(8) 0.0231(7) 0.0350(8) -0.0052(6) 0.0255(7) -0.0081(6)
C1 0.0315(8) 0.0255(8) 0.0345(9) 0.0072(7) 0.0190(8) 0.0082(7)
C9 0.0815(15) 0.0321(10) 0.0361(10) -0.0064(10) 0.0364(11) -0.0123(8)
C12 0.0420(11) 0.0574(13) 0.0676(14) -0.0057(9) 0.0438(11) -0.0076(10)
B 0.0336(9) 0.0167(8) 0.0338(9) 0.0020(7) 0.0239(8) 0.0014(7)
C15 0.0568(12) 0.0443(11) 0.0618(13) -0.0235(9) 0.0486(11) -0.0203(9)
C14 0.0707(14) 0.0581(13) 0.0499(12) -0.0076(11) 0.0514(12) 0.0015(10)
C16 0.0603(12) 0.0484(11) 0.0364(10) 0.0226(10) 0.0357(10) 0.0223(8)
C11 0.0859(16) 0.0516(12) 0.0764(15) 0.0093(11) 0.0729(15) 0.0154(11)
C13 0.0394(11) 0.0634(14) 0.0755(15) 0.0121(10) 0.0428(12) 0.0241(12)
C10 0.0942(17) 0.0500(12) 0.0835(16) -0.0264(12) 0.0814(16) -0.0297(11)
C8 0.0455(12) 0.0646(15) 0.0429(12) -0.0198(11) 0.0117(10) 0.0024(10)
C7 0.122(2) 0.0756(17) 0.0460(13) -0.0245(16) 0.0648(16) -0.0152(12)

loop_
_atom_type_symbol
_atom_type_description
_atom_type_scat_dispersion_real
_atom_type_scat_dispersion_imag
_atom_type_scat_source
C C 0.0033 0.0016 'International Tables Vol C Tables 4.2.6.8 and 6.1.1.4'
H H 0.0000 0.0000 'International Tables Vol C Tables 4.2.6.8 and 6.1.1.4'
B B 0.0013 0.0007 'International Tables Vol C Tables 4.2.6.8 and 6.1.1.4'
N N 0.0061 0.0033 'International Tables Vol C Tables 4.2.6.8 and 6.1.1.4'
Si Si 0.0817 0.0704 'International Tables Vol C Tables 4.2.6.8 and 6.1.1.4'
Zr Zr -2.9673 0.5597 'International Tables Vol C Tables 4.2.6.8 and 6.1.1.4'

loop_
_geom_angle_atom_site_label_1
_geom_angle_atom_site_label_2
_geom_angle_atom_site_label_3
_geom_angle
N4 Zr N2 102.20(5)
N4 Zr N3 128.74(5)
N2 Zr N3 108.90(5)
N4 Zr N5 94.43(5)
N2 Zr N5 138.41(5)
N3 Zr N5 88.47(5)
N4 Zr N1 72.44(4)
N2 Zr N1 78.19(5)
N3 Zr N1 75.31(4)
N5 Zr N1 143.40(4)
N4 Zr B 106.84(5)
N2 Zr B 101.95(6)
N3 Zr B 105.29(5)
N5 Zr B 36.47(5)
N1 Zr B 179.27(5)
N4 Zr C4 31.12(5)
N2 Zr C4 115.10(5)
N3 Zr C4 97.85(5)
N5 Zr C4 98.74(5)
N1 Zr C4 52.87(4)
B Zr C4 126.52(6)
N4 Zr H1 133.1(5)
N2 Zr H1 88.2(5)
N3 Zr H1 88.2(5)
N5 Zr H1 53.9(5)
N1 Zr H1 153.6(5)
B Zr H1 27.0(5)
C4 Zr H1 152.0(5)
N4 Zr H2 87.0(5)
N2 Zr H2 86.0(4)
N3 Zr H2 133.9(5)
N5 Zr H2 56.9(4)
N1 Zr H2 150.4(5)
B Zr H2 29.0(5)
C4 Zr H2 115.2(5)
H1 Zr H2 47.8(6)
N4 Si2 C14 108.03(9)
N4 Si2 C15 112.75(7)
C14 Si2 C15 107.09(10)
N4 Si2 C13 114.93(8)
C14 Si2 C13 107.94(11)
C15 Si2 C13 105.75(11)
N3 Si3 C10 110.16(8)
N3 Si3 C11 107.94(8)
C10 Si3 C11 109.34(11)
N3 Si3 C12 113.97(8)
C10 Si3 C12 108.05(11)
C11 Si3 C12 107.28(11)
N2 Si1 C7 107.74(10)
N2 Si1 C9 113.29(8)
C7 Si1 C9 107.18(12)
N2 Si1 C8 112.19(10)
C7 Si1 C8 107.83(13)
C9 Si1 C8 108.36(11)
C6 N3 Si3 110.36(9)
C6 N3 Zr 114.21(9)
Si3 N3 Zr 133.25(7)
C2 N2 Si1 110.62(10)
C2 N2 Zr 109.86(9)
Si1 N2 Zr 139.40(7)
C4 N4 Si2 118.62(10)
C4 N4 Zr 103.12(9)
Si2 N4 Zr 136.72(7)
C3 N1 C5 109.93(13)
C3 N1 C1 110.32(13)
C5 N1 C1 115.70(12)
C3 N1 Zr 108.65(9)
C5 N1 Zr 107.70(8)
C1 N1 Zr 104.17(9)
C16 N5 B 110.62(14)
C16 N5 C17 108.09(14)
B N5 C17 115.63(13)
C16 N5 Zr 119.32(11)
B N5 Zr 74.37(8)
C17 N5 Zr 124.10(10)
N4 C4 C3 109.88(13)
N4 C4 Zr 45.76(7)
C3 C4 Zr 91.84(9)
N4 C4 H4A 109.7
C3 C4 H4A 109.7
Zr C4 H4A 77.7
N4 C4 H4B 109.7
C3 C4 H4B 109.7
Zr C4 H4B 153.2
H4A C4 H4B 108.2
N1 C5 C6 109.81(12)
N1 C5 H5A 109.7
C6 C5 H5A 109.7
N1 C5 H5B 109.7
C6 C5 H5B 109.7
H5A C5 H5B 108.2
N1 C3 C4 105.89(13)
N1 C3 H3A 110.6
C4 C3 H3A 110.6
N1 C3 H3B 110.6
C4 C3 H3B 110.6
H3A C3 H3B 108.7
N5 C17 H17A 109.5
N5 C17 H17B 109.5
H17A C17 H17B 109.5
N5 C17 H17C 109.5
H17A C17 H17C 109.5
H17B C17 H17C 109.5
C1 C2 N2 114.32(13)
C1 C2 H2A 108.7
N2 C2 H2A 108.7
C1 C2 H2B 108.7
N2 C2 H2B 108.7
H2A C2 H2B 107.6
N3 C6 C5 106.80(12)
N3 C6 H6A 110.4
C5 C6 H6A 110.4
N3 C6 H6B 110.4
C5 C6 H6B 110.4
H6A C6 H6B 108.6
C2 C1 N1 107.45(13)
C2 C1 H1A 110.2
N1 C1 H1A 110.2
C2 C1 H1B 110.2
N1 C1 H1B 110.2
H1A C1 H1B 108.5
Si1 C9 H9A 109.5
Si1 C9 H9B 109.5
H9A C9 H9B 109.5
Si1 C9 H9C 109.5
H9A C9 H9C 109.5
H9B C9 H9C 109.5
Si3 C12 H12A 109.5
Si3 C12 H12B 109.5
H12A C12 H12B 109.5
Si3 C12 H12C 109.5
H12A C12 H12C 109.5
H12B C12 H12C 109.5
N5 B Zr 69.17(8)
N5 B H1 103.0(9)
Zr B H1 62.6(9)
N5 B H2 107.4(8)
Zr B H2 63.9(9)
H1 B H2 100.7(12)
N5 B H3 115.8(10)
Zr B H3 174.5(10)
H1 B H3 112.9(14)
H2 B H3 115.3(13)
Si2 C15 H15A 109.5
Si2 C15 H15B 109.5
H15A C15 H15B 109.5
Si2 C15 H15C 109.5
H15A C15 H15C 109.5
H15B C15 H15C 109.5
Si2 C14 H14A 109.5
Si2 C14 H14B 109.5
H14A C14 H14B 109.5
Si2 C14 H14C 109.5
H14A C14 H14C 109.5
H14B C14 H14C 109.5
N5 C16 H16A 109.5
N5 C16 H16B 109.5
H16A C16 H16B 109.5
N5 C16 H16C 109.5
H16A C16 H16C 109.5
H16B C16 H16C 109.5
Si3 C11 H11A 109.5
Si3 C11 H11B 109.5
H11A C11 H11B 109.5
Si3 C11 H11C 109.5
H11A C11 H11C 109.5
H11B C11 H11C 109.5
Si2 C13 H13A 109.5
Si2 C13 H13B 109.5
H13A C13 H13B 109.5
Si2 C13 H13C 109.5
H13A C13 H13C 109.5
H13B C13 H13C 109.5
Si3 C10 H10A 109.5
Si3 C10 H10B 109.5
H10A C10 H10B 109.5
Si3 C10 H10C 109.5
H10A C10 H10C 109.5
H10B C10 H10C 109.5
Si1 C8 H8A 109.5
Si1 C8 H8B 109.5
H8A C8 H8B 109.5
Si1 C8 H8C 109.5
H8A C8 H8C 109.5
H8B C8 H8C 109.5
Si1 C7 H7A 109.5
Si1 C7 H7B 109.5
H7A C7 H7B 109.5
Si1 C7 H7C 109.5
H7A C7 H7C 109.5
H7B C7 H7C 109.5

loop_
_geom_bond_atom_site_label_1
_geom_bond_atom_site_label_2
_geom_bond_distance
Zr N4 2.0438(12)
Zr N2 2.1229(13)
Zr N3 2.1422(12)
Zr N5 2.3955(12)
Zr N1 2.4510(12)
Zr B 2.4683(17)
Zr C4 2.7782(16)
Zr H1 2.192(18)
Zr H2 2.219(18)
Si2 N4 1.7513(13)
Si2 C14 1.7993(19)
Si2 C15 1.8489(19)
Si2 C13 1.950(2)
Si3 N3 1.6928(12)
Si3 C10 1.835(2)
Si3 C11 1.857(2)
Si3 C12 1.971(2)
Si1 N2 1.7294(13)
Si1 C7 1.792(2)
Si1 C9 1.869(2)
Si1 C8 1.968(2)
N3 C6 1.4735(18)
N2 C2 1.4974(19)
N4 C4 1.4742(19)
N1 C3 1.4264(19)
N1 C5 1.5102(19)
N1 C1 1.526(2)
N5 C16 1.411(2)
N5 B 1.523(2)
N5 C17 1.540(2)
C4 C3 1.513(2)
C4 H4A 0.97
C4 H4B 0.97
C5 C6 1.578(2)
C5 H5A 0.97
C5 H5B 0.97
C3 H3A 0.97
C3 H3B 0.97
C17 H17A 0.96
C17 H17B 0.96
C17 H17C 0.96
C2 C1 1.463(2)
C2 H2A 0.97
C2 H2B 0.97
C6 H6A 0.97
C6 H6B 0.97
C1 H1A 0.97
C1 H1B 0.97
C9 H9A 0.96
C9 H9B 0.96
C9 H9C 0.96
C12 H12A 0.96
C12 H12B 0.96
C12 H12C 0.96
B H1 1.122(18)
B H2 1.199(18)
B H3 1.101(19)
C15 H15A 0.96
C15 H15B 0.96
C15 H15C 0.96
C14 H14A 0.96
C14 H14B 0.96
C14 H14C 0.96
C16 H16A 0.96
C16 H16B 0.96
C16 H16C 0.96
C11 H11A 0.96
C11 H11B 0.96
C11 H11C 0.96
C13 H13A 0.96
C13 H13B 0.96
C13 H13C 0.96
C10 H10A 0.96
C10 H10B 0.96
C10 H10C 0.96
C8 H8A 0.96
C8 H8B 0.96
C8 H8C 0.96
C7 H7A 0.96
C7 H7B 0.96
C7 H7C 0.96

loop_
_geom_torsion_atom_site_label_1
_geom_torsion_atom_site_label_2
_geom_torsion_atom_site_label_3
_geom_torsion_atom_site_label_4
_geom_torsion
C10 Si3 N3 C6 -165.37(13)
C11 Si3 N3 C6 -46.05(14)
C12 Si3 N3 C6 73.00(13)
C10 Si3 N3 Zr -3.60(14)
C11 Si3 N3 Zr 115.72(12)
C12 Si3 N3 Zr -125.23(11)
C7 Si1 N2 C2 58.93(16)
C9 Si1 N2 C2 177.32(13)
C8 Si1 N2 C2 -59.60(14)
C7 Si1 N2 Zr -116.44(15)
C9 Si1 N2 Zr 1.94(16)
C8 Si1 N2 Zr 125.03(13)
C14 Si2 N4 C4 -59.77(14)
C15 Si2 N4 C4 -177.91(13)
C13 Si2 N4 C4 60.79(15)
C14 Si2 N4 Zr 137.14(11)
C15 Si2 N4 Zr 18.99(14)
C13 Si2 N4 Zr -102.30(13)
Si2 N4 C4 C3 -95.91(14)
Zr N4 C4 C3 72.28(13)
Si2 N4 C4 Zr -168.19(13)
C3 N1 C5 C6 89.70(15)
C1 N1 C5 C6 -144.54(13)
Zr N1 C5 C6 -28.52(14)
C5 N1 C3 C4 -108.87(15)
C1 N1 C3 C4 122.36(14)
Zr N1 C3 C4 8.75(16)
N4 C4 C3 N1 -50.37(18)
Zr C4 C3 N1 -7.31(13)
Si1 N2 C2 C1 135.09(13)
Zr N2 C2 C1 -48.11(17)
Si3 N3 C6 C5 111.25(12)
Zr N3 C6 C5 -54.28(14)
N1 C5 C6 N3 53.16(16)
N2 C2 C1 N1 59.16(18)
C3 N1 C1 C2 -153.90(13)
C5 N1 C1 C2 80.54(16)
Zr N1 C1 C2 -37.46(14)
C16 N5 B Zr 115.98(12)
C17 N5 B Zr -120.76(12)
